data_4127604
loop_
_publ_author_name
'Yuvaraj, K.'
'Douair, Iskander'
'Paparo, Albert'
'Maron, Laurent'
'Jones, Cameron'

_publ_section_title
;
 Reductive Trimerization of CO to the Deltate Dianion Using Activated
 Magnesium(I) Compounds.
;
_journal_issue 22
_journal_name_full 'Journal of the American Chemical Society'
_journal_page_first 8764
_journal_page_last 8768
_journal_paper_doi 10.1021/jacs.9b04085
_journal_volume 141
_journal_year 2019
_chemical_formula_sum 'C49 H62 Mg2 N6'
_chemical_formula_weight 783.66
_space_group_crystal_system monoclinic
_space_group_IT_number 14
_space_group_name_Hall '-P 2yn'
_space_group_name_H-M_alt 'P 1 21/n 1'
_symmetry_space_group_name_Hall '-P 2yn'
_symmetry_space_group_name_H-M 'P 1 21/n 1'
_atom_sites_solution_hydrogens geom
_audit_creation_method SHELXL-2016/6
_cell_angle_alpha 90
_cell_angle_beta 107.969(2)
_cell_angle_gamma 90
_cell_formula_units_Z 4
_cell_length_a 12.5299(2)
_cell_length_b 27.8387(4)
_cell_length_c 13.9241(2)
_cell_measurement_reflns_used 15501
_cell_measurement_temperature 123(2)
_cell_measurement_theta_max 77.5130
_cell_measurement_theta_min 3.6840
_cell_volume 4620.05(13)
_computing_cell_refinement 'CrysAlisPro 1.171.39.46 (Rigaku OD, 2018)'
_computing_data_collection 'CrysAlisPro 1.171.39.46 (Rigaku OD, 2018)'
_computing_data_reduction 'CrysAlisPro 1.171.39.46 (Rigaku OD, 2018)'
_computing_molecular_graphics xseed
_computing_publication_material Ciftab
_computing_structure_refinement 'SHELXL-2016/6 (Sheldrick, 2016)'
_computing_structure_solution 'SHELXT 2014/5 (Sheldrick, 2014)'
_diffrn_ambient_temperature 123(2)
_diffrn_measured_fraction_theta_full 0.998
_diffrn_measured_fraction_theta_max 0.998
_diffrn_measurement_device_type 'XtaLAB Synergy, Dualflex, HyPix'
_diffrn_radiation_type CuK\a
_diffrn_radiation_wavelength 1.54184
_diffrn_reflns_av_R_equivalents 0.0894
_diffrn_reflns_av_unetI/netI 0.0633
_diffrn_reflns_Laue_measured_fraction_full 0.998
_diffrn_reflns_Laue_measured_fraction_max 0.998
_diffrn_reflns_limit_h_max 14
_diffrn_reflns_limit_h_min -15
_diffrn_reflns_limit_k_max 32
_diffrn_reflns_limit_k_min -33
_diffrn_reflns_limit_l_max 14
_diffrn_reflns_limit_l_min -16
_diffrn_reflns_number 45300
_diffrn_reflns_point_group_measured_fraction_full 0.998
_diffrn_reflns_point_group_measured_fraction_max 0.998
_diffrn_reflns_theta_full 67.684
_diffrn_reflns_theta_max 67.995
_diffrn_reflns_theta_min 6.329
_diffrn_source 'micro-focus sealed X-ray tube'
_exptl_absorpt_coefficient_mu 0.754
_exptl_absorpt_correction_T_max 1.00000
_exptl_absorpt_correction_T_min 0.60961
_exptl_absorpt_correction_type multi-scan
_exptl_absorpt_process_details
;
CrysAlisPro 1.171.39.46 (Rigaku Oxford Diffraction, 2018)
Empirical absorption correction using spherical harmonics,
 implemented in SCALE3 ABSPACK scaling algorithm.
;
_exptl_crystal_colour orange
_exptl_crystal_density_diffrn 1.127
_exptl_crystal_description block
_exptl_crystal_F_000 1688
_exptl_crystal_size_max 0.180
_exptl_crystal_size_mid 0.140
_exptl_crystal_size_min 0.140
_refine_diff_density_max 0.419
_refine_diff_density_min -0.312
_refine_diff_density_rms 0.062
_refine_ls_extinction_method none
_refine_ls_goodness_of_fit_ref 1.022
_refine_ls_hydrogen_treatment constr
_refine_ls_matrix_type full
_refine_ls_number_parameters 530
_refine_ls_number_reflns 8404
_refine_ls_number_restraints 0
_refine_ls_restrained_S_all 1.022
_refine_ls_R_factor_all 0.0641
_refine_ls_R_factor_gt 0.0539
_refine_ls_shift/su_max 0.001
_refine_ls_shift/su_mean 0.000
_refine_ls_structure_factor_coef Fsqd
_refine_ls_weighting_details 'w=1/[\s^2^(Fo^2^)+(0.0763P)^2^+1.7987P] where P=(Fo^2^+2Fc^2^)/3'
_refine_ls_weighting_scheme calc
_refine_ls_wR_factor_gt 0.1362
_refine_ls_wR_factor_ref 0.1427
_reflns_Friedel_coverage 0.000
_reflns_number_gt 7057
_reflns_number_total 8404
_reflns_threshold_expression 'I > 2\s(I)'
_cod_data_source_file ja9b04085_si_002.cif
_cod_data_source_block Cj1356
_cod_original_cell_volume 4620.04(13)
_cod_database_code 4127604
_shelx_shelxl_version_number 2016/6
_shelx_space_group_comment
;
The symmetry employed for this shelxl refinement is uniquely defined
by the following loop, which should always be used as a source of
symmetry information in preference to the above space-group names.
They are only intended as comments.
;
_shelx_estimated_absorpt_t_min 0.876
_shelx_estimated_absorpt_t_max 0.902

loop_
_space_group_symop_operation_xyz
'x, y, z'
'-x+1/2, y+1/2, -z+1/2'
'-x, -y, -z'
'x-1/2, -y-1/2, z-1/2'

loop_
_atom_site_label
_atom_site_type_symbol
_atom_site_fract_x
_atom_site_fract_y
_atom_site_fract_z
_atom_site_U_iso_or_equiv
_atom_site_adp_type
_atom_site_occupancy
_atom_site_site_symmetry_order
_atom_site_calc_flag
_atom_site_refinement_flags_posn
_atom_site_refinement_flags_adp
Mg1 Mg 0.36429(5) 0.40250(2) 0.73913(4) 0.02057(16) Uani 1 1 d . .
N1 N 0.49653(13) 0.39994(5) 0.87626(11) 0.0201(3) Uani 1 1 d . .
C1 C 0.56995(17) 0.39608(8) 1.06129(14) 0.0279(4) Uani 1 1 d . .
H2A H 0.632195 0.374249 1.064100 0.042 Uiso 1 1 calc R U
H2B H 0.540663 0.389039 1.117407 0.042 Uiso 1 1 calc R U
H2C H 0.596695 0.429349 1.066523 0.042 Uiso 1 1 calc R U
Mg2 Mg 0.39976(5) 0.37833(2) 0.54582(4) 0.02144(16) Uani 1 1 d . .
N2 N 0.27662(13) 0.35028(6) 0.79558(11) 0.0216(3) Uani 1 1 d . .
C2 C 0.47778(16) 0.38929(6) 0.96229(13) 0.0206(4) Uani 1 1 d . .
N3 N 0.21832(13) 0.49452(6) 0.80444(11) 0.0241(3) Uani 1 1 d . .
C3 C 0.37589(16) 0.36997(7) 0.96900(14) 0.0231(4) Uani 1 1 d . .
H3 H 0.364735 0.372497 1.033269 0.028 Uiso 1 1 calc R U
N4 N 0.30502(13) 0.51864(6) 0.70435(11) 0.0235(3) Uani 1 1 d . .
C4 C 0.28922(16) 0.34761(7) 0.89378(14) 0.0232(4) Uani 1 1 d . .
N5 N 0.31288(13) 0.40105(5) 0.39898(11) 0.0205(3) Uani 1 1 d . .
C5 C 0.2079(2) 0.31838(8) 0.93112(16) 0.0357(5) Uani 1 1 d . .
H5A H 0.131612 0.322670 0.885098 0.054 Uiso 1 1 calc R U
H5B H 0.211015 0.329224 0.998893 0.054 Uiso 1 1 calc R U
H5C H 0.228447 0.284332 0.933511 0.054 Uiso 1 1 calc R U
N6 N 0.48871(13) 0.33058(6) 0.48322(11) 0.0221(3) Uani 1 1 d . .
C6 C 0.60977(16) 0.40928(7) 0.87849(13) 0.0223(4) Uani 1 1 d . .
C7 C 0.67610(17) 0.37003(7) 0.86727(14) 0.0260(4) Uani 1 1 d . .
C8 C 0.78452(17) 0.37866(8) 0.86423(15) 0.0306(5) Uani 1 1 d . .
H8 H 0.830104 0.352356 0.857719 0.037 Uiso 1 1 calc R U
C9 C 0.82694(18) 0.42471(8) 0.87050(15) 0.0328(5) Uani 1 1 d . .
H9 H 0.900523 0.430127 0.867040 0.039 Uiso 1 1 calc R U
C10 C 0.76117(17) 0.46293(8) 0.88189(14) 0.0279(4) Uani 1 1 d . .
H10 H 0.790913 0.494559 0.887134 0.033 Uiso 1 1 calc R U
C11 C 0.65205(16) 0.45612(7) 0.88585(13) 0.0241(4) Uani 1 1 d . .
C12 C 0.62914(18) 0.32009(7) 0.85798(16) 0.0318(5) Uani 1 1 d . .
H12A H 0.602380 0.313264 0.915694 0.048 Uiso 1 1 calc R U
H12B H 0.687790 0.296993 0.856905 0.048 Uiso 1 1 calc R U
H12C H 0.566556 0.317363 0.795285 0.048 Uiso 1 1 calc R U
C13 C 0.58319(18) 0.49843(7) 0.89946(16) 0.0300(4) Uani 1 1 d . .
H13A H 0.503574 0.492008 0.865344 0.045 Uiso 1 1 calc R U
H13B H 0.606172 0.527172 0.870285 0.045 Uiso 1 1 calc R U
H13C H 0.595020 0.503636 0.971613 0.045 Uiso 1 1 calc R U
C14 C 0.20416(16) 0.31591(7) 0.73014(13) 0.0224(4) Uani 1 1 d . .
C15 C 0.09848(17) 0.32941(7) 0.66634(15) 0.0272(4) Uani 1 1 d . .
C16 C 0.03139(18) 0.29572(8) 0.60150(15) 0.0315(5) Uani 1 1 d . .
H16 H -0.041079 0.304841 0.559595 0.038 Uiso 1 1 calc R U
C17 C 0.06821(18) 0.24911(8) 0.59682(15) 0.0303(5) Uani 1 1 d . .
H17 H 0.021741 0.226339 0.552302 0.036 Uiso 1 1 calc R U
C18 C 0.17359(19) 0.23642(7) 0.65804(16) 0.0314(5) Uani 1 1 d . .
H18 H 0.199810 0.204715 0.653826 0.038 Uiso 1 1 calc R U
C19 C 0.24283(18) 0.26852(7) 0.72582(15) 0.0279(4) Uani 1 1 d . .
C20 C 0.05750(19) 0.38028(8) 0.66734(19) 0.0398(5) Uani 1 1 d . .
H20A H 0.043435 0.386548 0.731637 0.060 Uiso 1 1 calc R U
H20B H -0.012144 0.384704 0.611648 0.060 Uiso 1 1 calc R U
H20C H 0.114568 0.402653 0.659377 0.060 Uiso 1 1 calc R U
C21 C 0.3569(2) 0.25314(8) 0.79098(19) 0.0406(5) Uani 1 1 d . .
H21A H 0.413316 0.275878 0.783067 0.061 Uiso 1 1 calc R U
H21B H 0.373470 0.220986 0.770664 0.061 Uiso 1 1 calc R U
H21C H 0.358488 0.252499 0.861771 0.061 Uiso 1 1 calc R U
C22 C 0.28775(15) 0.47796(7) 0.75287(13) 0.0229(4) Uani 1 1 d . .
C23 C 0.17206(19) 0.46468(8) 0.86804(16) 0.0314(5) Uani 1 1 d . .
H23A H 0.188702 0.479339 0.935043 0.047 Uiso 1 1 calc R U
H23B H 0.205779 0.432611 0.874457 0.047 Uiso 1 1 calc R U
H23C H 0.090612 0.462053 0.837347 0.047 Uiso 1 1 calc R U
C24 C 0.12034(19) 0.56957(8) 0.83735(16) 0.0340(5) Uani 1 1 d . .
H25A H 0.046554 0.554100 0.819588 0.051 Uiso 1 1 calc R U
H25B H 0.111694 0.602878 0.813382 0.051 Uiso 1 1 calc R U
H25C H 0.154568 0.569167 0.910842 0.051 Uiso 1 1 calc R U
C25 C 0.19387(16) 0.54300(7) 0.78891(14) 0.0255(4) Uani 1 1 d . .
C26 C 0.24934(16) 0.55848(7) 0.72537(14) 0.0253(4) Uani 1 1 d . .
C27 C 0.25425(19) 0.60663(8) 0.68076(16) 0.0326(5) Uani 1 1 d . .
H27A H 0.332722 0.616653 0.696150 0.049 Uiso 1 1 calc R U
H27B H 0.213743 0.629913 0.709321 0.049 Uiso 1 1 calc R U
H27C H 0.219536 0.605077 0.607395 0.049 Uiso 1 1 calc R U
C28 C 0.37830(18) 0.52152(8) 0.64114(15) 0.0298(4) Uani 1 1 d . .
H28A H 0.441917 0.542632 0.673209 0.045 Uiso 1 1 calc R U
H28B H 0.336246 0.534515 0.574847 0.045 Uiso 1 1 calc R U
H28C H 0.406036 0.489364 0.632848 0.045 Uiso 1 1 calc R U
C29 C 0.24773(17) 0.40330(7) 0.21340(14) 0.0263(4) Uani 1 1 d . .
H33A H 0.175582 0.386870 0.201171 0.039 Uiso 1 1 calc R U
H33B H 0.279173 0.395629 0.158935 0.039 Uiso 1 1 calc R U
H33C H 0.236528 0.438076 0.215468 0.039 Uiso 1 1 calc R U
C30 C 0.32772(16) 0.38684(6) 0.31302(13) 0.0207(4) Uani 1 1 d . .
C31 C 0.41252(16) 0.35468(7) 0.30877(14) 0.0226(4) Uani 1 1 d . .
H31 H 0.423246 0.351235 0.244490 0.027 Uiso 1 1 calc R U
C32 C 0.48338(16) 0.32699(7) 0.38654(14) 0.0232(4) Uani 1 1 d . .
C33 C 0.55298(19) 0.28953(8) 0.35471(16) 0.0317(5) Uani 1 1 d . .
H30A H 0.632610 0.294925 0.390647 0.047 Uiso 1 1 calc R U
H30B H 0.540254 0.291897 0.281802 0.047 Uiso 1 1 calc R U
H30C H 0.531219 0.257481 0.371028 0.047 Uiso 1 1 calc R U
C34 C 0.22330(15) 0.43373(7) 0.39450(13) 0.0202(4) Uani 1 1 d . .
C35 C 0.23906(16) 0.48311(7) 0.38599(13) 0.0219(4) Uani 1 1 d . .
C36 C 0.15196(17) 0.51429(7) 0.38623(15) 0.0274(4) Uani 1 1 d . .
H44 H 0.160925 0.547832 0.378784 0.033 Uiso 1 1 calc R U
C37 C 0.05277(17) 0.49711(8) 0.39713(15) 0.0295(4) Uani 1 1 d . .
H45 H -0.005779 0.518709 0.397581 0.035 Uiso 1 1 calc R U
C38 C 0.03952(16) 0.44839(8) 0.40735(14) 0.0285(4) Uani 1 1 d . .
H46 H -0.027963 0.436833 0.416629 0.034 Uiso 1 1 calc R U
C39 C 0.12271(16) 0.41566(7) 0.40440(13) 0.0239(4) Uani 1 1 d . .
C40 C 0.34875(17) 0.50213(7) 0.37835(15) 0.0284(4) Uani 1 1 d . .
H48A H 0.410564 0.490035 0.435115 0.043 Uiso 1 1 calc R U
H48B H 0.348034 0.537320 0.380240 0.043 Uiso 1 1 calc R U
H48C H 0.358978 0.491420 0.314718 0.043 Uiso 1 1 calc R U
C41 C 0.10494(19) 0.36245(8) 0.41050(17) 0.0330(5) Uani 1 1 d . .
H49A H 0.119475 0.346461 0.353083 0.049 Uiso 1 1 calc R U
H49B H 0.027359 0.356316 0.408776 0.049 Uiso 1 1 calc R U
H49C H 0.156419 0.349921 0.473619 0.049 Uiso 1 1 calc R U
C42 C 0.55684(16) 0.29611(7) 0.55198(14) 0.0229(4) Uani 1 1 d . .
C43 C 0.50710(18) 0.25321(7) 0.57004(15) 0.0282(4) Uani 1 1 d . .
C44 C 0.5733(2) 0.22029(8) 0.63813(16) 0.0350(5) Uani 1 1 d . .
H36 H 0.540683 0.191184 0.651261 0.042 Uiso 1 1 calc R U
C45 C 0.6857(2) 0.22925(8) 0.68701(16) 0.0352(5) Uani 1 1 d . .
H37 H 0.729922 0.206234 0.732518 0.042 Uiso 1 1 calc R U
C46 C 0.73304(18) 0.27150(8) 0.66947(16) 0.0323(5) Uani 1 1 d . .
H38 H 0.810212 0.277425 0.703189 0.039 Uiso 1 1 calc R U
C47 C 0.66977(17) 0.30598(7) 0.60288(15) 0.0271(4) Uani 1 1 d . .
C48 C 0.3854(2) 0.24328(8) 0.51661(18) 0.0390(5) Uani 1 1 d . .
H40A H 0.339035 0.266611 0.538359 0.059 Uiso 1 1 calc R U
H40B H 0.366790 0.210745 0.533042 0.059 Uiso 1 1 calc R U
H40C H 0.371093 0.246002 0.443534 0.059 Uiso 1 1 calc R U
C49 C 0.72069(19) 0.35307(8) 0.58806(18) 0.0375(5) Uani 1 1 d . .
H41A H 0.708241 0.358390 0.515847 0.056 Uiso 1 1 calc R U
H41B H 0.801461 0.352509 0.623605 0.056 Uiso 1 1 calc R U
H41C H 0.685640 0.379091 0.615035 0.056 Uiso 1 1 calc R U

loop_
_atom_site_aniso_label
_atom_site_aniso_U_11
_atom_site_aniso_U_22
_atom_site_aniso_U_33
_atom_site_aniso_U_23
_atom_site_aniso_U_13
_atom_site_aniso_U_12
Mg1 0.0236(3) 0.0216(3) 0.0182(3) -0.0002(2) 0.0088(2) -0.0022(2)
N1 0.0225(8) 0.0201(8) 0.0179(7) -0.0001(6) 0.0064(6) -0.0018(6)
C1 0.0295(10) 0.0315(11) 0.0229(10) 0.0023(8) 0.0083(8) -0.0026(9)
Mg2 0.0260(3) 0.0217(3) 0.0186(3) 0.0007(2) 0.0099(2) 0.0053(3)
N2 0.0250(8) 0.0203(8) 0.0213(8) -0.0021(6) 0.0098(6) -0.0041(6)
C2 0.0266(9) 0.0162(9) 0.0192(9) -0.0006(7) 0.0075(7) 0.0005(7)
N3 0.0259(8) 0.0262(8) 0.0217(8) -0.0019(6) 0.0098(7) -0.0018(7)
C3 0.0304(10) 0.0228(9) 0.0198(9) -0.0008(7) 0.0129(8) -0.0033(8)
N4 0.0243(8) 0.0246(8) 0.0226(8) -0.0016(6) 0.0086(6) -0.0015(7)
C4 0.0308(10) 0.0192(9) 0.0231(9) -0.0003(7) 0.0135(8) -0.0039(8)
N5 0.0240(8) 0.0194(8) 0.0205(8) 0.0012(6) 0.0104(6) 0.0048(6)
C5 0.0452(12) 0.0396(12) 0.0277(11) -0.0044(9) 0.0189(9) -0.0184(10)
N6 0.0263(8) 0.0196(8) 0.0225(8) 0.0013(6) 0.0104(6) 0.0042(7)
C6 0.0244(9) 0.0267(10) 0.0166(9) 0.0024(7) 0.0074(7) 0.0007(8)
C7 0.0291(10) 0.0275(10) 0.0223(9) 0.0021(8) 0.0095(8) 0.0019(8)
C8 0.0290(10) 0.0367(12) 0.0283(10) 0.0017(9) 0.0121(8) 0.0058(9)
C9 0.0273(10) 0.0443(13) 0.0306(11) 0.0039(9) 0.0143(9) -0.0018(9)
C10 0.0282(10) 0.0327(11) 0.0228(10) 0.0052(8) 0.0078(8) -0.0059(9)
C11 0.0285(10) 0.0261(10) 0.0182(9) 0.0028(7) 0.0078(7) -0.0028(8)
C12 0.0351(11) 0.0249(10) 0.0368(11) 0.0001(9) 0.0131(9) 0.0040(9)
C13 0.0315(11) 0.0247(10) 0.0340(11) -0.0001(8) 0.0103(9) -0.0025(9)
C14 0.0281(10) 0.0222(10) 0.0199(9) -0.0021(7) 0.0120(8) -0.0067(8)
C15 0.0285(10) 0.0269(10) 0.0284(10) -0.0029(8) 0.0118(8) -0.0064(8)
C16 0.0321(11) 0.0353(12) 0.0270(10) -0.0025(9) 0.0087(9) -0.0094(9)
C17 0.0401(12) 0.0295(11) 0.0242(10) -0.0069(8) 0.0139(9) -0.0148(9)
C18 0.0450(12) 0.0218(10) 0.0329(11) -0.0055(8) 0.0198(10) -0.0068(9)
C19 0.0352(11) 0.0229(10) 0.0286(10) -0.0009(8) 0.0143(9) -0.0059(9)
C20 0.0313(11) 0.0304(12) 0.0512(14) -0.0050(10) 0.0030(10) -0.0020(9)
C21 0.0388(12) 0.0237(11) 0.0532(15) -0.0051(10) 0.0051(11) 0.0003(9)
C22 0.0228(9) 0.0282(10) 0.0181(9) -0.0018(7) 0.0072(7) -0.0047(8)
C23 0.0394(11) 0.0309(11) 0.0306(11) -0.0010(9) 0.0206(9) -0.0048(9)
C24 0.0402(12) 0.0346(12) 0.0306(11) -0.0018(9) 0.0159(9) 0.0072(10)
C25 0.0255(9) 0.0296(11) 0.0211(9) -0.0036(8) 0.0065(8) 0.0002(8)
C26 0.0261(9) 0.0247(10) 0.0232(9) -0.0026(8) 0.0050(8) -0.0014(8)
C27 0.0372(11) 0.0272(11) 0.0336(11) 0.0018(9) 0.0112(9) 0.0004(9)
C28 0.0340(11) 0.0299(11) 0.0310(11) 0.0006(8) 0.0182(9) -0.0040(9)
C29 0.0330(10) 0.0261(10) 0.0210(9) 0.0007(7) 0.0101(8) 0.0035(8)
C30 0.0251(9) 0.0180(9) 0.0209(9) 0.0005(7) 0.0097(7) -0.0012(7)
C31 0.0302(10) 0.0216(9) 0.0203(9) -0.0026(7) 0.0143(8) 0.0012(8)
C32 0.0270(9) 0.0197(9) 0.0270(10) -0.0024(7) 0.0145(8) 0.0009(8)
C33 0.0398(12) 0.0292(11) 0.0302(11) -0.0015(8) 0.0169(9) 0.0112(9)
C34 0.0222(9) 0.0244(9) 0.0142(8) -0.0001(7) 0.0059(7) 0.0052(7)
C35 0.0252(9) 0.0236(10) 0.0172(9) 0.0002(7) 0.0069(7) 0.0030(8)
C36 0.0327(11) 0.0236(10) 0.0261(10) -0.0008(8) 0.0093(8) 0.0053(8)
C37 0.0254(10) 0.0346(11) 0.0282(10) -0.0016(8) 0.0078(8) 0.0102(9)
C38 0.0197(9) 0.0411(12) 0.0249(10) -0.0008(9) 0.0073(8) 0.0004(9)
C39 0.0260(9) 0.0276(10) 0.0183(9) -0.0014(7) 0.0070(7) -0.0002(8)
C40 0.0312(11) 0.0241(10) 0.0313(11) -0.0010(8) 0.0118(9) -0.0013(8)
C41 0.0339(11) 0.0326(12) 0.0348(11) -0.0004(9) 0.0140(9) -0.0038(9)
C42 0.0273(9) 0.0205(9) 0.0232(9) 0.0000(7) 0.0112(8) 0.0059(8)
C43 0.0358(11) 0.0224(10) 0.0281(10) -0.0003(8) 0.0122(9) 0.0023(8)
C44 0.0516(14) 0.0206(10) 0.0364(12) 0.0050(9) 0.0189(10) 0.0050(10)
C45 0.0477(13) 0.0262(11) 0.0309(11) 0.0065(9) 0.0111(10) 0.0169(10)
C46 0.0301(11) 0.0357(12) 0.0295(10) -0.0021(9) 0.0067(9) 0.0102(9)
C47 0.0299(10) 0.0255(10) 0.0282(10) 0.0004(8) 0.0125(8) 0.0043(8)
C48 0.0409(13) 0.0301(12) 0.0453(13) 0.0036(10) 0.0120(10) -0.0075(10)
C49 0.0313(11) 0.0365(12) 0.0432(13) 0.0033(10) 0.0095(10) -0.0038(10)

loop_
_atom_type_symbol
_atom_type_description
_atom_type_scat_dispersion_real
_atom_type_scat_dispersion_imag
_atom_type_scat_source
C C 0.0181 0.0091 'International Tables Vol C Tables 4.2.6.8 and 6.1.1.4'
H H 0.0000 0.0000 'International Tables Vol C Tables 4.2.6.8 and 6.1.1.4'
Mg Mg 0.1719 0.1771 'International Tables Vol C Tables 4.2.6.8 and 6.1.1.4'
N N 0.0311 0.0180 'International Tables Vol C Tables 4.2.6.8 and 6.1.1.4'

loop_
_geom_angle_atom_site_label_1
_geom_angle_atom_site_label_2
_geom_angle_atom_site_label_3
_geom_angle
N1 Mg1 N2 89.62(6)
N1 Mg1 C22 100.58(6)
N2 Mg1 C22 108.28(6)
N1 Mg1 Mg2 121.55(5)
N2 Mg1 Mg2 115.20(5)
C22 Mg1 Mg2 117.51(5)
C2 N1 C6 118.16(15)
C2 N1 Mg1 121.20(12)
C6 N1 Mg1 120.64(11)
N6 Mg2 N5 88.18(6)
N6 Mg2 Mg1 141.13(5)
N5 Mg2 Mg1 130.15(5)
C4 N2 C14 117.83(15)
C4 N2 Mg1 120.69(12)
C14 N2 Mg1 121.46(11)
N1 C2 C3 124.11(17)
N1 C2 C1 119.88(16)
C3 C2 C1 115.99(15)
C22 N3 C25 113.07(15)
C22 N3 C23 124.29(17)
C25 N3 C23 122.63(16)
C4 C3 C2 128.81(16)
C22 N4 C26 112.98(15)
C22 N4 C28 124.64(16)
C26 N4 C28 122.31(16)
N2 C4 C3 124.27(16)
N2 C4 C5 120.25(17)
C3 C4 C5 115.48(16)
C30 N5 C34 118.45(15)
C30 N5 Mg2 127.94(13)
C34 N5 Mg2 113.49(11)
C32 N6 C42 117.27(15)
C32 N6 Mg2 127.07(13)
C42 N6 Mg2 115.52(11)
C11 C6 C7 120.49(18)
C11 C6 N1 121.36(17)
C7 C6 N1 118.05(17)
C8 C7 C6 118.90(19)
C8 C7 C12 121.17(19)
C6 C7 C12 119.93(18)
C9 C8 C7 121.2(2)
C8 C9 C10 119.33(19)
C9 C10 C11 121.61(19)
C10 C11 C6 118.44(18)
C10 C11 C13 120.27(18)
C6 C11 C13 121.29(17)
C15 C14 C19 119.57(18)
C15 C14 N2 120.88(17)
C19 C14 N2 119.44(17)
C16 C15 C14 119.68(19)
C16 C15 C20 120.01(19)
C14 C15 C20 120.32(18)
C17 C16 C15 121.3(2)
C18 C17 C16 118.70(19)
C17 C18 C19 122.2(2)
C18 C19 C14 118.6(2)
C18 C19 C21 120.35(19)
C14 C19 C21 121.07(18)
N3 C22 N4 101.73(16)
N3 C22 Mg1 133.48(13)
N4 C22 Mg1 124.79(12)
C26 C25 N3 106.19(16)
C26 C25 C24 130.52(19)
N3 C25 C24 123.29(17)
C25 C26 N4 106.03(17)
C25 C26 C27 131.01(19)
N4 C26 C27 122.95(17)
N5 C30 C31 123.12(17)
N5 C30 C29 120.00(16)
C31 C30 C29 116.81(16)
C32 C31 C30 128.72(16)
N6 C32 C31 124.24(16)
N6 C32 C33 119.68(17)
C31 C32 C33 116.01(16)
C35 C34 C39 121.02(17)
C35 C34 N5 119.94(16)
C39 C34 N5 118.95(17)
C36 C35 C34 118.69(17)
C36 C35 C40 120.83(17)
C34 C35 C40 120.47(17)
C37 C36 C35 121.01(19)
C38 C37 C36 119.49(18)
C37 C38 C39 121.64(18)
C38 C39 C34 118.11(18)
C38 C39 C41 121.11(18)
C34 C39 C41 120.79(17)
C47 C42 C43 120.72(18)
C47 C42 N6 120.42(17)
C43 C42 N6 118.82(17)
C44 C43 C42 118.5(2)
C44 C43 C48 121.07(19)
C42 C43 C48 120.42(19)
C45 C44 C43 121.1(2)
C46 C45 C44 119.8(2)
C45 C46 C47 121.2(2)
C46 C47 C42 118.58(19)
C46 C47 C49 120.86(19)
C42 C47 C49 120.54(18)

loop_
_geom_bond_atom_site_label_1
_geom_bond_atom_site_label_2
_geom_bond_distance
Mg1 N1 2.1082(16)
Mg1 N2 2.1144(16)
Mg1 C22 2.341(2)
Mg1 Mg2 2.9382(8)
N1 C2 1.323(2)
N1 C6 1.433(2)
C1 C2 1.512(3)
Mg2 N6 2.0901(16)
Mg2 N5 2.0958(16)
N2 C4 1.329(2)
N2 C14 1.435(2)
C2 C3 1.415(3)
N3 C22 1.368(2)
N3 C25 1.386(3)
N3 C23 1.458(2)
C3 C4 1.401(3)
N4 C22 1.370(2)
N4 C26 1.389(3)
N4 C28 1.457(2)
C4 C5 1.516(3)
N5 C30 1.327(2)
N5 C34 1.431(2)
N6 C32 1.331(2)
N6 C42 1.436(2)
C6 C11 1.399(3)
C6 C7 1.410(3)
C7 C8 1.393(3)
C7 C12 1.500(3)
C8 C9 1.380(3)
C9 C10 1.385(3)
C10 C11 1.398(3)
C11 C13 1.506(3)
C14 C15 1.399(3)
C14 C19 1.413(3)
C15 C16 1.390(3)
C15 C20 1.508(3)
C16 C17 1.385(3)
C17 C18 1.379(3)
C18 C19 1.392(3)
C19 C21 1.500(3)
C24 C25 1.495(3)
C25 C26 1.353(3)
C26 C27 1.487(3)
C29 C30 1.510(3)
C30 C31 1.405(3)
C31 C32 1.401(3)
C32 C33 1.511(3)
C34 C35 1.399(3)
C34 C39 1.403(3)
C35 C36 1.395(3)
C35 C40 1.507(3)
C36 C37 1.383(3)
C37 C38 1.379(3)
C38 C39 1.395(3)
C39 C41 1.504(3)
C42 C47 1.401(3)
C42 C43 1.405(3)
C43 C44 1.393(3)
C43 C48 1.501(3)
C44 C45 1.385(3)
C45 C46 1.372(3)
C46 C47 1.399(3)
C47 C49 1.500(3)
